data_7161046
loop_
_publ_author_name
'Schepper, Jonas D. W.'
'Orthaber, Andreas'
'Pammer, Frank'

_publ_section_title
;
 Dynamic N&#x2192;B coordination and anion-selective turn-on fluorescence
 in oxadiazole-functionalized organoboranes.
;
_journal_issue 13
_journal_name_full 'Organic &amp; biomolecular chemistry'
_journal_page_first 2683
_journal_page_last 2695
_journal_paper_doi 10.1039/d5ob01979f
_journal_volume 24
_journal_year 2026
_chemical_formula_moiety 'C32 H30 B Cl N2 O'
_chemical_formula_sum 'C32 H30 B Cl N2 O'
_chemical_formula_weight 504.84
_space_group_crystal_system triclinic
_space_group_IT_number 2
_space_group_name_Hall '-P 1'
_space_group_name_H-M_alt 'P -1'
_atom_sites_solution_hydrogens geom
_audit_creation_date 2025-11-29
_audit_creation_method
;
Olex2 1.5
(compiled 2025.07.13 svn.rb7424aed for OlexSys, GUI svn.r7314)
;
_audit_update_record
;
2025-12-08 deposited with the CCDC.	2026-02-24 downloaded from the CCDC.
;
_cell_angle_alpha 102.348(4)
_cell_angle_beta 104.003(4)
_cell_angle_gamma 110.321(5)
_cell_formula_units_Z 2
_cell_length_a 9.9216(5)
_cell_length_b 11.0600(6)
_cell_length_c 13.9944(5)
_cell_measurement_reflns_used 3874
_cell_measurement_temperature 150.00(14)
_cell_measurement_theta_max 71.6860
_cell_measurement_theta_min 4.5160
_cell_volume 1320.28(13)
_computing_cell_refinement 'CrysAlisPro 1.171.40.79a (Rigaku OD, 2020)'
_computing_data_collection 'CrysAlisPro 1.171.40.79a (Rigaku OD, 2020)'
_computing_data_reduction 'CrysAlisPro 1.171.40.79a (Rigaku OD, 2020)'
_computing_molecular_graphics 'Olex2 1.5 (Dolomanov et al., 2009)'
_computing_publication_material 'Olex2 1.5 (Dolomanov et al., 2009)'
_computing_structure_refinement 'SHELXL 2019/3 (Sheldrick, 2015)'
_computing_structure_solution 'olex2.solve 1.3 (Bourhis et al., 2015)'
_diffrn_ambient_environment N~2~
_diffrn_ambient_temperature 150.00(14)
_diffrn_detector 'CCD plate'
_diffrn_detector_area_resol_mean 10.3385
_diffrn_detector_type Atlas
_diffrn_measured_fraction_theta_full 0.997
_diffrn_measured_fraction_theta_max 0.963
_diffrn_measurement_details
;
List of Runs (angles in degrees, time in seconds):

  # Type    Start    End  Width  t~exp~   \w     \q     \k     \f   Frames
#--------------------------------------------------------------------------
  1  \w    -67.00  30.00   1.00    1.00    --  -42.81  38.00 -90.00   97
  2  \w    -62.00  22.00   1.00    1.00    --  -42.81  77.00   0.00   84
  3  \w   -116.00 -19.00   1.00    1.00    --  -42.81 -38.00  90.00   97
  4  \w     60.00  99.00   1.00    1.00    --   42.81-125.00  60.00   39
  5  \w     78.00 105.00   1.00    1.25    --  104.63 -95.00 -90.00   27
  6  \w     32.00 107.00   1.00    1.25    --  104.63 -45.00-120.00   75
  7  \w     22.00  95.00   1.00    1.25    --  104.63 -95.00-120.00   73
  8  \w     30.00  71.00   1.00    1.25    --  104.63 -95.00 150.00   41
  9  \w     78.00 106.00   1.00    1.25    --  104.63 -95.00  60.00   28
 10  \w     75.00 106.00   1.00    1.25    --  104.63 -95.00 150.00   31
 11  \w     91.00 170.00   1.00    1.25    --  104.63  30.00-150.00   79
 12  \w     31.00 112.00   1.00    1.25    --  104.63-125.00  60.00   81
 13  \w     34.00  73.00   1.00    1.25    --  104.63 -61.00  60.00   39
 14  \w    130.00 163.00   1.00    1.25    --  104.63  77.00  30.00   33
 15  \w     24.00  74.00   1.00    1.25    --  104.63 -95.00  60.00   50
 16  \w    146.00 174.00   1.00    1.25    --  104.63  15.00 150.00   28
 17  \w    106.00 152.00   1.00    1.25    --  104.63  77.00 -60.00   46
 18  \w    112.00 172.00   1.00    1.25    --  104.63 125.00 -60.00   60
 19  \w     53.00 129.00   1.00    1.25    --  104.63  15.00 150.00   76
;
_diffrn_measurement_device 'four-circle diffractometer'
_diffrn_measurement_device_type 'SuperNova, Dual, Cu at home/near, Atlas'
_diffrn_measurement_method '\w scans'
_diffrn_orient_matrix_type 'CrysAlisPro convention (1999,Acta A55,543-557)'
_diffrn_orient_matrix_UB_11 -0.0968132000
_diffrn_orient_matrix_UB_12 -0.1422144000
_diffrn_orient_matrix_UB_13 0.0016046000
_diffrn_orient_matrix_UB_21 -0.1454469000
_diffrn_orient_matrix_UB_22 0.0031353000
_diffrn_orient_matrix_UB_23 -0.0679905000
_diffrn_orient_matrix_UB_31 0.0244620000
_diffrn_orient_matrix_UB_32 -0.0669068000
_diffrn_orient_matrix_UB_33 -0.0989554000
_diffrn_radiation_monochromator mirror
_diffrn_radiation_probe x-ray
_diffrn_radiation_type 'Cu K\a'
_diffrn_radiation_wavelength 1.54184
_diffrn_reflns_av_R_equivalents 0.0228
_diffrn_reflns_av_unetI/netI 0.0235
_diffrn_reflns_Laue_measured_fraction_full 0.997
_diffrn_reflns_Laue_measured_fraction_max 0.963
_diffrn_reflns_limit_h_max 12
_diffrn_reflns_limit_h_min -10
_diffrn_reflns_limit_k_max 13
_diffrn_reflns_limit_k_min -13
_diffrn_reflns_limit_l_max 14
_diffrn_reflns_limit_l_min -17
_diffrn_reflns_number 18552
_diffrn_reflns_point_group_measured_fraction_full 0.997
_diffrn_reflns_point_group_measured_fraction_max 0.963
_diffrn_reflns_theta_full 67.684
_diffrn_reflns_theta_max 72.821
_diffrn_reflns_theta_min 3.445
_diffrn_source 'micro-focus sealed X-ray tube'
_diffrn_source_type 'SuperNova (Cu) X-ray Source'
_exptl_absorpt_coefficient_mu 1.489
_exptl_absorpt_correction_T_max 1.000
_exptl_absorpt_correction_T_min 0.596
_exptl_absorpt_correction_type gaussian
_exptl_absorpt_process_details
;
CrysAlisPro 1.171.40.79a (Rigaku Oxford Diffraction, 2020)
Numerical absorption correction based on gaussian integration over
			a multifaceted crystal model
Empirical absorption correction using spherical harmonics,
 implemented in SCALE3 ABSPACK scaling algorithm.
;
_exptl_crystal_colour 'clear light colourless'
_exptl_crystal_colour_lustre clear
_exptl_crystal_colour_modifier light
_exptl_crystal_colour_primary colourless
_exptl_crystal_density_diffrn 1.270
_exptl_crystal_description block
_exptl_crystal_F_000 532
_exptl_crystal_size_max 0.241
_exptl_crystal_size_mid 0.194
_exptl_crystal_size_min 0.129
_refine_diff_density_max 0.281
_refine_diff_density_min -0.265
_refine_diff_density_rms 0.046
_refine_ls_extinction_method none
_refine_ls_goodness_of_fit_ref 1.050
_refine_ls_hydrogen_treatment constr
_refine_ls_matrix_type full
_refine_ls_number_parameters 340
_refine_ls_number_reflns 5076
_refine_ls_number_restraints 0
_refine_ls_restrained_S_all 1.050
_refine_ls_R_factor_all 0.0516
_refine_ls_R_factor_gt 0.0443
_refine_ls_shift/su_max 0.001
_refine_ls_shift/su_mean 0.000
_refine_ls_structure_factor_coef Fsqd
_refine_ls_weighting_details 'w=1/[\s^2^(Fo^2^)+(0.0620P)^2^+0.6692P] where P=(Fo^2^+2Fc^2^)/3'
_refine_ls_weighting_scheme calc
_refine_ls_wR_factor_gt 0.1169
_refine_ls_wR_factor_ref 0.1250
_reflns_Friedel_coverage 0.000
_reflns_number_gt 4463
_reflns_number_total 5076
_reflns_threshold_expression 'I > 2\s(I)'
_cod_data_source_file d5ob01979f3.cif
_cod_data_source_block jsc20047
_cod_depositor_comments 'Adding full bibliography for 7161044--7161048.cif.'
_cod_original_cell_volume 1320.27(12)
_cod_database_code 7161046
_shelx_shelxl_version_number 2019/3
_chemical_oxdiff_formula 'C32 H30 B Cl N2 O'
_shelx_space_group_comment
;
The symmetry employed for this shelxl refinement is uniquely defined
by the following loop, which should always be used as a source of
symmetry information in preference to the above space-group names.
They are only intended as comments.
;
_olex2_refinement_description
;
1. Fixed Uiso
 At 1.2 times of:
  All C(H) groups
 At 1.5 times of:
  All C(H,H,H) groups
2.a Aromatic/amide H refined with riding coordinates:
 C8(H8), C10(H10), C14(H14), C15(H15), C16(H16), C21(H21), C25(H25), C26(H26),
 C28(H28), C29(H29), C30(H30), C32(H32)
2.b Idealised Me refined as rotating group:
 C19(H19A,H19B,H19C), C31(H31A,H31B,H31C), C33(H33A,H33B,H33C), C34(H34A,H34B,
 H34C), C36(H36A,H36B,H36C), C37(H37A,H37B,H37C)
;
_olex2_submission_special_instructions 'No special instructions were received'
_oxdiff_exptl_absorpt_empirical_details
;
Empirical correction (ABSPACK) includes:
- Absorption correction using spherical harmonics
- Frame scaling
;
_oxdiff_exptl_absorpt_empirical_full_max 1.259
_oxdiff_exptl_absorpt_empirical_full_min 0.800

loop_
_space_group_symop_operation_xyz
'x, y, z'
'-x, -y, -z'

loop_
_atom_site_label
_atom_site_type_symbol
_atom_site_fract_x
_atom_site_fract_y
_atom_site_fract_z
_atom_site_U_iso_or_equiv
_atom_site_adp_type
_atom_site_occupancy
_atom_site_site_symmetry_order
_atom_site_calc_flag
_atom_site_refinement_flags_posn
_atom_site_refinement_flags_adp
_atom_site_refinement_flags_occupancy
_atom_site_disorder_assembly
_atom_site_disorder_group
Cl1 Cl 1.32532(5) 1.02048(5) 0.52291(4) 0.04345(15) Uani 1 1 d . . . . .
O2 O 0.59592(13) 0.67683(12) 0.18967(9) 0.0279(3) Uani 1 1 d . . . . .
N3 N 0.57303(16) 0.57403(14) 0.30975(10) 0.0261(3) Uani 1 1 d . . . . .
N4 N 0.43544(15) 0.51942(14) 0.22784(10) 0.0254(3) Uani 1 1 d . . . . .
C5 C 0.21087(19) 0.41285(17) 0.07431(13) 0.0268(3) Uani 1 1 d . . . . .
C6 C 0.34127(19) 0.17994(17) 0.09769(13) 0.0276(4) Uani 1 1 d . . . . .
C7 C 0.0160(2) 0.26453(18) 0.21416(14) 0.0303(4) Uani 1 1 d . . . . .
C8 C 0.0376(2) 0.4960(2) 0.35222(14) 0.0332(4) Uani 1 1 d . . . . .
H8 H 0.046687 0.575945 0.400180 0.040 Uiso 1 1 calc R U . . .
C9 C 0.14833(19) 0.38700(17) 0.24220(13) 0.0262(3) Uani 1 1 d . . . . .
C10 C 0.3812(2) 0.07157(18) 0.10312(14) 0.0326(4) Uani 1 1 d . . . . .
H10 H 0.388533 0.019065 0.042875 0.039 Uiso 1 1 calc R U . . .
C11 C 0.45273(19) 0.57955(17) 0.15861(13) 0.0255(3) Uani 1 1 d . . . . .
C12 C 0.15521(19) 0.50407(18) 0.31214(13) 0.0287(4) Uani 1 1 d . . . . .
C13 C 0.66530(19) 0.66755(17) 0.28508(12) 0.0257(3) Uani 1 1 d . . . . .
C14 C 1.0704(2) 0.9177(2) 0.35291(15) 0.0359(4) Uani 1 1 d . . . . .
H14 H 1.133062 0.970885 0.322143 0.043 Uiso 1 1 calc R U . . .
C15 C 0.0688(2) 0.35038(19) -0.00597(14) 0.0318(4) Uani 1 1 d . . . . .
H15 H -0.011855 0.275620 -0.002538 0.038 Uiso 1 1 calc R U . . .
C16 C 0.2978(2) 0.5760(2) -0.01871(14) 0.0343(4) Uani 1 1 d . . . . .
H16 H 0.375831 0.653509 -0.021329 0.041 Uiso 1 1 calc R U . . .
C17 C 0.32743(18) 0.25983(17) 0.18504(13) 0.0254(3) Uani 1 1 d . . . . .
C18 C 0.3211(2) 0.52757(18) 0.06536(13) 0.0281(4) Uani 1 1 d . . . . .
C19 C 0.3104(2) 0.20244(19) -0.00673(13) 0.0332(4) Uani 1 1 d . . . . .
H19A H 0.343782 0.147309 -0.052059 0.050 Uiso 1 1 calc R U . . .
H19B H 0.366920 0.299148 0.003127 0.050 Uiso 1 1 calc R U . . .
H19C H 0.200472 0.175456 -0.038984 0.050 Uiso 1 1 calc R U . . .
C20 C 0.36585(19) 0.22987(18) 0.27866(13) 0.0278(4) Uani 1 1 d . . . . .
C21 C 0.0442(2) 0.3963(2) -0.09067(14) 0.0365(4) Uani 1 1 d . . . . .
H21 H -0.052671 0.350575 -0.145101 0.044 Uiso 1 1 calc R U . . .
C22 C 0.82571(19) 0.75754(17) 0.34271(13) 0.0269(3) Uani 1 1 d . . . . .
C23 C -0.0920(2) 0.3755(2) 0.32468(14) 0.0341(4) Uani 1 1 d . . . . .
C24 C 0.4106(2) 0.03834(19) 0.19373(15) 0.0347(4) Uani 1 1 d . . . . .
C25 C 0.1572(2) 0.5072(2) -0.09795(14) 0.0375(4) Uani 1 1 d . . . . .
H25 H 0.137968 0.535659 -0.157290 0.045 Uiso 1 1 calc R U . . .
C26 C 0.4032(2) 0.11951(19) 0.28048(14) 0.0316(4) Uani 1 1 d . . . . .
H26 H 0.424374 0.099551 0.343742 0.038 Uiso 1 1 calc R U . . .
C27 C 1.1316(2) 0.92010(18) 0.45375(14) 0.0316(4) Uani 1 1 d . . . . .
C28 C 0.8898(2) 0.76216(19) 0.44479(13) 0.0304(4) Uani 1 1 d . . . . .
H28 H 0.827756 0.708932 0.475887 0.037 Uiso 1 1 calc R U . . .
C29 C 1.0428(2) 0.84371(19) 0.50050(14) 0.0323(4) Uani 1 1 d . . . . .
H29 H 1.086676 0.847426 0.569989 0.039 Uiso 1 1 calc R U . . .
C30 C -0.1000(2) 0.2613(2) 0.25499(15) 0.0342(4) Uani 1 1 d . . . . .
H30 H -0.187727 0.177515 0.234191 0.041 Uiso 1 1 calc R U . . .
C31 C 0.3700(2) 0.3135(2) 0.38114(14) 0.0361(4) Uani 1 1 d . . . . .
H31A H 0.424961 0.410784 0.391991 0.054 Uiso 1 1 calc R U . . .
H31B H 0.422706 0.289944 0.438211 0.054 Uiso 1 1 calc R U . . .
H31C H 0.265175 0.293946 0.379573 0.054 Uiso 1 1 calc R U . . .
C32 C 0.9167(2) 0.8366(2) 0.29777(14) 0.0341(4) Uani 1 1 d . . . . .
H32 H 0.872936 0.834767 0.228844 0.041 Uiso 1 1 calc R U . . .
C33 C -0.0094(2) 0.13021(19) 0.14037(16) 0.0385(4) Uani 1 1 d . . . . .
H33A H 0.038222 0.147632 0.088062 0.058 Uiso 1 1 calc R U . . .
H33B H -0.119508 0.073510 0.105551 0.058 Uiso 1 1 calc R U . . .
H33C H 0.036788 0.082606 0.179770 0.058 Uiso 1 1 calc R U . . .
C34 C -0.2211(2) 0.3707(3) 0.36475(18) 0.0460(5) Uani 1 1 d . . . . .
H34A H -0.186107 0.453758 0.423688 0.069 Uiso 1 1 calc R U . . .
H34B H -0.253551 0.290787 0.387583 0.069 Uiso 1 1 calc R U . . .
H34C H -0.307492 0.364498 0.309033 0.069 Uiso 1 1 calc R U . . .
B35 B 0.2720(2) 0.38354(19) 0.18385(14) 0.0257(4) Uani 1 1 d . . . . .
C36 C 0.2875(2) 0.64298(19) 0.34783(16) 0.0375(4) Uani 1 1 d . . . . .
H36A H 0.267167 0.709904 0.393452 0.056 Uiso 1 1 calc R U . . .
H36B H 0.299371 0.670085 0.287043 0.056 Uiso 1 1 calc R U . . .
H36C H 0.381794 0.638970 0.386138 0.056 Uiso 1 1 calc R U . . .
C37 C 0.4503(3) -0.0811(2) 0.19692(18) 0.0511(6) Uani 1 1 d . . . . .
H37A H 0.395816 -0.153170 0.128902 0.077 Uiso 1 1 calc R U . . .
H37B H 0.419914 -0.116455 0.250572 0.077 Uiso 1 1 calc R U . . .
H37C H 0.560925 -0.051311 0.213344 0.077 Uiso 1 1 calc R U . . .

loop_
_atom_site_aniso_label
_atom_site_aniso_U_11
_atom_site_aniso_U_22
_atom_site_aniso_U_33
_atom_site_aniso_U_23
_atom_site_aniso_U_13
_atom_site_aniso_U_12
Cl1 0.0243(2) 0.0512(3) 0.0408(3) 0.0116(2) 0.00157(18) 0.0087(2)
O2 0.0249(6) 0.0298(6) 0.0261(6) 0.0112(5) 0.0058(5) 0.0091(5)
N3 0.0219(7) 0.0304(7) 0.0234(7) 0.0079(6) 0.0041(5) 0.0111(6)
N4 0.0224(7) 0.0286(7) 0.0235(7) 0.0084(6) 0.0049(5) 0.0110(6)
C5 0.0259(8) 0.0296(8) 0.0244(8) 0.0064(7) 0.0062(7) 0.0142(7)
C6 0.0245(8) 0.0283(8) 0.0278(8) 0.0091(7) 0.0079(7) 0.0095(7)
C7 0.0250(8) 0.0332(9) 0.0307(9) 0.0127(7) 0.0050(7) 0.0119(7)
C8 0.0329(9) 0.0437(10) 0.0275(8) 0.0109(8) 0.0081(7) 0.0232(8)
C9 0.0247(8) 0.0303(8) 0.0246(8) 0.0108(7) 0.0057(6) 0.0133(7)
C10 0.0341(9) 0.0321(9) 0.0302(9) 0.0060(7) 0.0091(7) 0.0163(8)
C11 0.0250(8) 0.0254(8) 0.0261(8) 0.0088(6) 0.0077(7) 0.0110(7)
C12 0.0256(8) 0.0342(9) 0.0251(8) 0.0092(7) 0.0038(7) 0.0150(7)
C13 0.0261(8) 0.0299(8) 0.0221(8) 0.0081(6) 0.0073(6) 0.0138(7)
C14 0.0291(9) 0.0403(10) 0.0339(9) 0.0151(8) 0.0102(8) 0.0083(8)
C15 0.0281(9) 0.0335(9) 0.0301(9) 0.0081(7) 0.0039(7) 0.0143(7)
C16 0.0365(10) 0.0362(10) 0.0304(9) 0.0135(8) 0.0076(8) 0.0167(8)
C17 0.0215(8) 0.0269(8) 0.0253(8) 0.0083(6) 0.0063(6) 0.0089(6)
C18 0.0269(8) 0.0310(9) 0.0261(8) 0.0084(7) 0.0057(7) 0.0148(7)
C19 0.0405(10) 0.0350(9) 0.0271(9) 0.0094(7) 0.0140(8) 0.0182(8)
C20 0.0238(8) 0.0320(9) 0.0279(8) 0.0110(7) 0.0080(7) 0.0120(7)
C21 0.0309(9) 0.0428(10) 0.0296(9) 0.0071(8) -0.0008(7) 0.0188(8)
C22 0.0242(8) 0.0286(8) 0.0268(8) 0.0072(7) 0.0082(7) 0.0115(7)
C23 0.0293(9) 0.0500(11) 0.0325(9) 0.0215(8) 0.0113(7) 0.0222(8)
C24 0.0348(10) 0.0332(9) 0.0386(10) 0.0134(8) 0.0100(8) 0.0179(8)
C25 0.0404(10) 0.0467(11) 0.0284(9) 0.0167(8) 0.0053(8) 0.0237(9)
C26 0.0299(9) 0.0358(9) 0.0321(9) 0.0172(7) 0.0085(7) 0.0150(8)
C27 0.0249(9) 0.0327(9) 0.0321(9) 0.0063(7) 0.0054(7) 0.0122(7)
C28 0.0299(9) 0.0353(9) 0.0282(8) 0.0122(7) 0.0112(7) 0.0142(7)
C29 0.0313(9) 0.0388(10) 0.0256(8) 0.0096(7) 0.0058(7) 0.0167(8)
C30 0.0250(8) 0.0392(10) 0.0396(10) 0.0204(8) 0.0093(7) 0.0119(8)
C31 0.0454(11) 0.0447(11) 0.0261(9) 0.0149(8) 0.0133(8) 0.0252(9)
C32 0.0297(9) 0.0407(10) 0.0264(8) 0.0120(8) 0.0060(7) 0.0104(8)
C33 0.0283(9) 0.0292(9) 0.0475(11) 0.0082(8) 0.0073(8) 0.0068(7)
C34 0.0371(11) 0.0658(14) 0.0505(12) 0.0279(11) 0.0222(9) 0.0287(10)
B35 0.0216(9) 0.0263(9) 0.0240(9) 0.0073(7) 0.0037(7) 0.0078(7)
C36 0.0328(10) 0.0317(9) 0.0412(10) 0.0022(8) 0.0107(8) 0.0133(8)
C37 0.0702(16) 0.0456(12) 0.0474(12) 0.0181(10) 0.0152(11) 0.0371(12)

loop_
_atom_type_symbol
_atom_type_description
_atom_type_scat_dispersion_real
_atom_type_scat_dispersion_imag
_atom_type_scat_source
C C 0.0181 0.0091 'International Tables Vol C Tables 4.2.6.8 and 6.1.1.4'
H H 0.0000 0.0000 'International Tables Vol C Tables 4.2.6.8 and 6.1.1.4'
B B 0.0090 0.0039 'International Tables Vol C Tables 4.2.6.8 and 6.1.1.4'
N N 0.0311 0.0180 'International Tables Vol C Tables 4.2.6.8 and 6.1.1.4'
O O 0.0492 0.0322 'International Tables Vol C Tables 4.2.6.8 and 6.1.1.4'
Cl Cl 0.3639 0.7018 'International Tables Vol C Tables 4.2.6.8 and 6.1.1.4'

loop_
_exptl_crystal_face_index_h
_exptl_crystal_face_index_k
_exptl_crystal_face_index_l
_exptl_crystal_face_perp_dist
-6 6 0 0.0970
6 -5 0 0.0773
1 0 -9 0.1130
0 -1 9 0.0993
-2 -5 -1 0.0576
1 -4 -5 0.0709
-5 -3 5 0.0895
-6 4 5 0.0763
-3 2 -7 0.1181
3 -2 -8 0.0985
-3 6 3 0.0564
0 5 -8 0.1197
1 -7 3 0.0839
2 5 0 0.0643
4 3 -6 0.0873

loop_
_geom_angle_atom_site_label_1
_geom_angle_atom_site_label_2
_geom_angle_atom_site_label_3
_geom_angle
_geom_angle_site_symmetry_1
_geom_angle_site_symmetry_3
_geom_angle_publ_flag
C11 O2 C13 102.76(12) . . ?
C13 N3 N4 104.46(13) . . ?
N3 N4 B35 137.42(13) . . ?
C11 N4 N3 109.21(14) . . ?
C11 N4 B35 111.90(13) . . ?
C15 C5 C18 115.64(16) . . ?
C15 C5 B35 131.58(16) . . ?
C18 C5 B35 112.63(14) . . ?
C10 C6 C17 120.92(16) . . ?
C10 C6 C19 115.98(15) . . ?
C17 C6 C19 123.07(15) . . ?
C9 C7 C33 123.27(16) . . ?
C30 C7 C9 120.85(17) . . ?
C30 C7 C33 115.88(16) . . ?
C12 C8 H8 118.7 . . ?
C23 C8 H8 118.7 . . ?
C23 C8 C12 122.52(17) . . ?
C7 C9 C12 116.55(15) . . ?
C7 C9 B35 117.31(15) . . ?
C12 C9 B35 125.92(15) . . ?
C6 C10 H10 119.0 . . ?
C24 C10 C6 122.03(17) . . ?
C24 C10 H10 119.0 . . ?
O2 C11 C18 133.46(15) . . ?
N4 C11 O2 110.88(14) . . ?
N4 C11 C18 115.62(15) . . ?
C8 C12 C9 120.76(17) . . ?
C8 C12 C36 116.36(16) . . ?
C9 C12 C36 122.88(16) . . ?
O2 C13 C22 118.86(14) . . ?
N3 C13 O2 112.66(14) . . ?
N3 C13 C22 128.47(15) . . ?
C27 C14 H14 120.5 . . ?
C32 C14 H14 120.5 . . ?
C32 C14 C27 118.95(17) . . ?
C5 C15 H15 119.6 . . ?
C21 C15 C5 120.77(17) . . ?
C21 C15 H15 119.6 . . ?
C18 C16 H16 121.2 . . ?
C25 C16 H16 121.2 . . ?
C25 C16 C18 117.65(18) . . ?
C6 C17 C20 116.53(15) . . ?
C6 C17 B35 124.19(15) . . ?
C20 C17 B35 119.27(14) . . ?
C5 C18 C11 105.89(14) . . ?
C16 C18 C5 124.29(16) . . ?
C16 C18 C11 129.81(17) . . ?
C6 C19 H19A 109.5 . . ?
C6 C19 H19B 109.5 . . ?
C6 C19 H19C 109.5 . . ?
H19A C19 H19B 109.5 . . ?
H19A C19 H19C 109.5 . . ?
H19B C19 H19C 109.5 . . ?
C17 C20 C31 123.02(15) . . ?
C26 C20 C17 120.63(16) . . ?
C26 C20 C31 116.35(15) . . ?
C15 C21 H21 119.1 . . ?
C15 C21 C25 121.73(17) . . ?
C25 C21 H21 119.1 . . ?
C28 C22 C13 118.86(15) . . ?
C32 C22 C13 121.42(15) . . ?
C32 C22 C28 119.71(16) . . ?
C8 C23 C34 121.59(19) . . ?
C30 C23 C8 116.79(17) . . ?
C30 C23 C34 121.56(19) . . ?
C10 C24 C37 120.99(18) . . ?
C26 C24 C10 117.26(16) . . ?
C26 C24 C37 121.75(17) . . ?
C16 C25 C21 119.83(17) . . ?
C16 C25 H25 120.1 . . ?
C21 C25 H25 120.1 . . ?
C20 C26 H26 118.8 . . ?
C24 C26 C20 122.45(16) . . ?
C24 C26 H26 118.8 . . ?
C14 C27 Cl1 119.12(14) . . ?
C29 C27 Cl1 119.17(14) . . ?
C29 C27 C14 121.71(17) . . ?
C22 C28 H28 119.9 . . ?
C29 C28 C22 120.22(17) . . ?
C29 C28 H28 119.9 . . ?
C27 C29 H29 120.5 . . ?
C28 C29 C27 119.07(16) . . ?
C28 C29 H29 120.5 . . ?
C7 C30 H30 118.7 . . ?
C23 C30 C7 122.52(17) . . ?
C23 C30 H30 118.7 . . ?
C20 C31 H31A 109.5 . . ?
C20 C31 H31B 109.5 . . ?
C20 C31 H31C 109.5 . . ?
H31A C31 H31B 109.5 . . ?
H31A C31 H31C 109.5 . . ?
H31B C31 H31C 109.5 . . ?
C14 C32 C22 120.33(17) . . ?
C14 C32 H32 119.8 . . ?
C22 C32 H32 119.8 . . ?
C7 C33 H33A 109.5 . . ?
C7 C33 H33B 109.5 . . ?
C7 C33 H33C 109.5 . . ?
H33A C33 H33B 109.5 . . ?
H33A C33 H33C 109.5 . . ?
H33B C33 H33C 109.5 . . ?
C23 C34 H34A 109.5 . . ?
C23 C34 H34B 109.5 . . ?
C23 C34 H34C 109.5 . . ?
H34A C34 H34B 109.5 . . ?
H34A C34 H34C 109.5 . . ?
H34B C34 H34C 109.5 . . ?
N4 B35 C5 93.47(12) . . ?
N4 B35 C17 102.50(12) . . ?
C9 B35 N4 116.91(14) . . ?
C9 B35 C5 105.66(13) . . ?
C9 B35 C17 115.75(14) . . ?
C17 B35 C5 120.97(14) . . ?
C12 C36 H36A 109.5 . . ?
C12 C36 H36B 109.5 . . ?
C12 C36 H36C 109.5 . . ?
H36A C36 H36B 109.5 . . ?
H36A C36 H36C 109.5 . . ?
H36B C36 H36C 109.5 . . ?
C24 C37 H37A 109.5 . . ?
C24 C37 H37B 109.5 . . ?
C24 C37 H37C 109.5 . . ?
H37A C37 H37B 109.5 . . ?
H37A C37 H37C 109.5 . . ?
H37B C37 H37C 109.5 . . ?

loop_
_geom_bond_atom_site_label_1
_geom_bond_atom_site_label_2
_geom_bond_distance
_geom_bond_site_symmetry_2
_geom_bond_publ_flag
Cl1 C27 1.7384(18) . ?
O2 C11 1.343(2) . ?
O2 C13 1.3892(19) . ?
N3 N4 1.3842(19) . ?
N3 C13 1.294(2) . ?
N4 C11 1.299(2) . ?
N4 B35 1.642(2) . ?
C5 C15 1.397(2) . ?
C5 C18 1.411(2) . ?
C5 B35 1.650(2) . ?
C6 C10 1.398(2) . ?
C6 C17 1.413(2) . ?
C6 C19 1.511(2) . ?
C7 C9 1.415(2) . ?
C7 C30 1.396(3) . ?
C7 C33 1.515(3) . ?
C8 H8 0.9500 . ?
C8 C12 1.396(3) . ?
C8 C23 1.389(3) . ?
C9 C12 1.415(2) . ?
C9 B35 1.636(2) . ?
C10 H10 0.9500 . ?
C10 C24 1.387(3) . ?
C11 C18 1.439(2) . ?
C12 C36 1.512(3) . ?
C13 C22 1.452(2) . ?
C14 H14 0.9500 . ?
C14 C27 1.385(3) . ?
C14 C32 1.382(3) . ?
C15 H15 0.9500 . ?
C15 C21 1.388(3) . ?
C16 H16 0.9500 . ?
C16 C18 1.396(2) . ?
C16 C25 1.381(3) . ?
C17 C20 1.415(2) . ?
C17 B35 1.644(2) . ?
C19 H19A 0.9800 . ?
C19 H19B 0.9800 . ?
C19 H19C 0.9800 . ?
C20 C26 1.397(2) . ?
C20 C31 1.514(2) . ?
C21 H21 0.9500 . ?
C21 C25 1.388(3) . ?
C22 C28 1.398(2) . ?
C22 C32 1.391(3) . ?
C23 C30 1.386(3) . ?
C23 C34 1.507(3) . ?
C24 C26 1.381(3) . ?
C24 C37 1.511(3) . ?
C25 H25 0.9500 . ?
C26 H26 0.9500 . ?
C27 C29 1.384(3) . ?
C28 H28 0.9500 . ?
C28 C29 1.379(3) . ?
C29 H29 0.9500 . ?
C30 H30 0.9500 . ?
C31 H31A 0.9800 . ?
C31 H31B 0.9800 . ?
C31 H31C 0.9800 . ?
C32 H32 0.9500 . ?
C33 H33A 0.9800 . ?
C33 H33B 0.9800 . ?
C33 H33C 0.9800 . ?
C34 H34A 0.9800 . ?
C34 H34B 0.9800 . ?
C34 H34C 0.9800 . ?
C36 H36A 0.9800 . ?
C36 H36B 0.9800 . ?
C36 H36C 0.9800 . ?
C37 H37A 0.9800 . ?
C37 H37B 0.9800 . ?
C37 H37C 0.9800 . ?

loop_
_geom_torsion_atom_site_label_1
_geom_torsion_atom_site_label_2
_geom_torsion_atom_site_label_3
_geom_torsion_atom_site_label_4
_geom_torsion
_geom_torsion_site_symmetry_1
_geom_torsion_site_symmetry_2
_geom_torsion_site_symmetry_3
_geom_torsion_site_symmetry_4
_geom_torsion_publ_flag
Cl1 C27 C29 C28 -178.78(14) . . . . ?
O2 C11 C18 C5 172.32(17) . . . . ?
O2 C11 C18 C16 -8.7(3) . . . . ?
O2 C13 C22 C28 170.98(15) . . . . ?
O2 C13 C22 C32 -10.3(2) . . . . ?
N3 N4 C11 O2 -1.61(19) . . . . ?
N3 N4 C11 C18 176.35(14) . . . . ?
N3 N4 B35 C5 -170.34(17) . . . . ?
N3 N4 B35 C9 80.1(2) . . . . ?
N3 N4 B35 C17 -47.6(2) . . . . ?
N3 C13 C22 C28 -10.1(3) . . . . ?
N3 C13 C22 C32 168.65(18) . . . . ?
N4 N3 C13 O2 -0.70(18) . . . . ?
N4 N3 C13 C22 -179.69(16) . . . . ?
N4 C11 C18 C5 -5.1(2) . . . . ?
N4 C11 C18 C16 173.96(18) . . . . ?
C5 C15 C21 C25 -1.6(3) . . . . ?
C6 C10 C24 C26 -1.9(3) . . . . ?
C6 C10 C24 C37 178.70(19) . . . . ?
C6 C17 C20 C26 -5.0(2) . . . . ?
C6 C17 C20 C31 174.68(16) . . . . ?
C6 C17 B35 N4 -95.54(17) . . . . ?
C6 C17 B35 C5 6.3(2) . . . . ?
C6 C17 B35 C9 136.03(16) . . . . ?
C7 C9 C12 C8 1.4(2) . . . . ?
C7 C9 C12 C36 -178.76(16) . . . . ?
C7 C9 B35 N4 -171.99(14) . . . . ?
C7 C9 B35 C5 85.72(17) . . . . ?
C7 C9 B35 C17 -51.1(2) . . . . ?
C8 C23 C30 C7 0.5(3) . . . . ?
C9 C7 C30 C23 -0.4(3) . . . . ?
C10 C6 C17 C20 4.1(2) . . . . ?
C10 C6 C17 B35 -176.53(16) . . . . ?
C10 C24 C26 C20 0.9(3) . . . . ?
C11 O2 C13 N3 -0.21(18) . . . . ?
C11 O2 C13 C22 178.89(14) . . . . ?
C11 N4 B35 C5 -6.30(16) . . . . ?
C11 N4 B35 C9 -115.82(16) . . . . ?
C11 N4 B35 C17 116.48(15) . . . . ?
C12 C8 C23 C30 0.4(3) . . . . ?
C12 C8 C23 C34 -176.90(17) . . . . ?
C12 C9 B35 N4 13.5(2) . . . . ?
C12 C9 B35 C5 -88.79(19) . . . . ?
C12 C9 B35 C17 134.44(17) . . . . ?
C13 O2 C11 N4 1.12(17) . . . . ?
C13 O2 C11 C18 -176.34(18) . . . . ?
C13 N3 N4 C11 1.39(18) . . . . ?
C13 N3 N4 B35 165.72(17) . . . . ?
C13 C22 C28 C29 178.20(16) . . . . ?
C13 C22 C32 C14 -177.64(17) . . . . ?
C14 C27 C29 C28 0.6(3) . . . . ?
C15 C5 C18 C11 176.37(15) . . . . ?
C15 C5 C18 C16 -2.7(3) . . . . ?
C15 C5 B35 N4 -172.05(17) . . . . ?
C15 C5 B35 C9 -52.9(2) . . . . ?
C15 C5 B35 C17 81.1(2) . . . . ?
C15 C21 C25 C16 -1.0(3) . . . . ?
C17 C6 C10 C24 -0.7(3) . . . . ?
C17 C20 C26 C24 2.6(3) . . . . ?
C18 C5 C15 C21 3.3(2) . . . . ?
C18 C5 B35 N4 3.32(17) . . . . ?
C18 C5 B35 C9 122.52(15) . . . . ?
C18 C5 B35 C17 -103.49(18) . . . . ?
C18 C16 C25 C21 1.6(3) . . . . ?
C19 C6 C10 C24 -179.10(17) . . . . ?
C19 C6 C17 C20 -177.66(16) . . . . ?
C19 C6 C17 B35 1.8(3) . . . . ?
C20 C17 B35 N4 83.85(17) . . . . ?
C20 C17 B35 C5 -174.30(15) . . . . ?
C20 C17 B35 C9 -44.6(2) . . . . ?
C22 C28 C29 C27 -0.3(3) . . . . ?
C23 C8 C12 C9 -1.4(3) . . . . ?
C23 C8 C12 C36 178.80(17) . . . . ?
C25 C16 C18 C5 0.3(3) . . . . ?
C25 C16 C18 C11 -178.55(18) . . . . ?
C27 C14 C32 C22 -0.8(3) . . . . ?
C28 C22 C32 C14 1.1(3) . . . . ?
C30 C7 C9 C12 -0.5(2) . . . . ?
C30 C7 C9 B35 -175.58(15) . . . . ?
C31 C20 C26 C24 -177.08(17) . . . . ?
C32 C14 C27 Cl1 179.29(15) . . . . ?
C32 C14 C27 C29 -0.1(3) . . . . ?
C32 C22 C28 C29 -0.6(3) . . . . ?
C33 C7 C9 C12 -179.92(16) . . . . ?
C33 C7 C9 B35 5.1(2) . . . . ?
C33 C7 C30 C23 178.99(17) . . . . ?
C34 C23 C30 C7 177.79(17) . . . . ?
B35 N4 C11 O2 -170.25(13) . . . . ?
B35 N4 C11 C18 7.7(2) . . . . ?
B35 C5 C15 C21 178.54(17) . . . . ?
B35 C5 C18 C11 0.21(19) . . . . ?
B35 C5 C18 C16 -178.87(16) . . . . ?
B35 C9 C12 C8 175.95(15) . . . . ?
B35 C9 C12 C36 -4.2(3) . . . . ?
B35 C17 C20 C26 175.60(15) . . . . ?
B35 C17 C20 C31 -4.8(2) . . . . ?
C37 C24 C26 C20 -179.64(19) . . . . ?

loop_
_exptl_oxdiff_crystal_face_indexfrac_h
_exptl_oxdiff_crystal_face_indexfrac_k
_exptl_oxdiff_crystal_face_indexfrac_l
_exptl_oxdiff_crystal_face_x
_exptl_oxdiff_crystal_face_y
_exptl_oxdiff_crystal_face_z
-5.5800 5.5083 0.0992 -0.2430 0.8221 -0.5149
5.5976 -5.4941 -0.3353 0.2389 -0.8086 0.5377
0.8209 0.3645 -8.7897 -0.1454 0.4794 0.8655
-0.0295 -1.1367 8.7084 0.1785 -0.5914 -0.7864
-2.1317 -4.6440 -0.9266 0.8653 0.3585 0.3503
0.9700 -4.2800 -5.3253 0.5062 0.2076 0.8370
-4.6764 -2.7271 4.6736 0.8481 0.3539 -0.3944
-5.5377 3.7609 4.9488 0.0092 0.4808 -0.8768
-2.7699 1.6455 -6.7854 0.0233 0.8694 0.4936
3.2709 -2.3431 -7.7043 0.0042 0.0407 0.9992
-3.4979 5.9596 3.2748 -0.5036 0.3048 -0.8084
0.3368 5.1656 -7.5084 -0.7793 0.4777 0.4056
0.7625 -6.9778 2.8258 0.9231 -0.3249 0.2059
1.8518 5.1190 0.2588 -0.9069 -0.2709 -0.3228
4.4210 2.8504 -5.6618 -0.8425 -0.2491 0.4777
